data_2219638
loop_
_publ_author_name
'Zhang, Guang-You'
'Yang, Ting'
'Xu, Bao-Wang'
'Chen, Di-Juan'
'Wang, Wan-Hui'

_publ_section_title 4-Methyl-2-[(<i>E</i>)-phenyl(1,2,3,4-tetrahydro-1-naphthylimino)methyl]phenol
_journal_coeditor_code IS2336
_journal_issue 10
_journal_name_full 'Acta Crystallographica Section E'
_journal_page_first o2007
_journal_paper_doi 10.1107/S1600536808030316
_journal_volume 64
_journal_year 2008
_chemical_formula_iupac 'C24 H23 N O'
_chemical_formula_moiety 'C24 H23 N O'
_chemical_formula_sum 'C24 H23 N O'
_chemical_formula_weight 341.43
_chemical_name_systematic 4-Methyl-2-[(<i>E</i>)-phenyl(1,2,3,4-tetrahydro-1-naphthylimino)methyl]phenol
_space_group_IT_number 2
_symmetry_cell_setting triclinic
_symmetry_space_group_name_Hall '-P 1'
_symmetry_space_group_name_H-M 'P -1'
_atom_sites_solution_hydrogens geom
_atom_sites_solution_primary direct
_atom_sites_solution_secondary difmap
_audit_creation_method SHELXL-97
_cell_angle_alpha 95.181(3)
_cell_angle_beta 112.830(3)
_cell_angle_gamma 106.243(4)
_cell_formula_units_Z 2
_cell_length_a 10.121(3)
_cell_length_b 10.370(2)
_cell_length_c 10.482(2)
_cell_measurement_reflns_used 1182
_cell_measurement_temperature 298(2)
_cell_measurement_theta_max 23.392
_cell_measurement_theta_min 2.324
_cell_volume 948.6(4)
_computing_cell_refinement 'SAINT (Bruker, 1997)'
_computing_data_collection 'SMART (Bruker, 1997)'
_computing_data_reduction 'SAINT (Bruker, 1997)'
_computing_molecular_graphics 'SHELXTL (Sheldrick, 2008)'
_computing_publication_material 'SHELXTL (Sheldrick, 2008)'
_computing_structure_refinement 'SHELXL97 (Sheldrick, 2008)'
_computing_structure_solution 'SHELXS97 (Sheldrick, 2008)'
_diffrn_ambient_temperature 298(2)
_diffrn_measured_fraction_theta_full 0.980
_diffrn_measured_fraction_theta_max 0.980
_diffrn_measurement_device_type 'Bruker SMART APEX2 CCD area-detector'
_diffrn_measurement_method '\f and \w'
_diffrn_radiation_monochromator graphite
_diffrn_radiation_source 'fine-focus sealed tube'
_diffrn_radiation_type MoK\a
_diffrn_radiation_wavelength 0.71073
_diffrn_reflns_av_R_equivalents 0.0154
_diffrn_reflns_av_sigmaI/netI 0.0360
_diffrn_reflns_limit_h_max 12
_diffrn_reflns_limit_h_min -11
_diffrn_reflns_limit_k_max 12
_diffrn_reflns_limit_k_min -9
_diffrn_reflns_limit_l_max 12
_diffrn_reflns_limit_l_min -12
_diffrn_reflns_number 5027
_diffrn_reflns_theta_full 25.50
_diffrn_reflns_theta_max 25.50
_diffrn_reflns_theta_min 2.10
_exptl_absorpt_coefficient_mu 0.072
_exptl_absorpt_correction_type none
_exptl_crystal_colour yellow
_exptl_crystal_density_diffrn 1.195
_exptl_crystal_density_method 'not measured'
_exptl_crystal_description block
_exptl_crystal_F_000 364
_exptl_crystal_size_max 0.41
_exptl_crystal_size_mid 0.21
_exptl_crystal_size_min 0.20
_refine_diff_density_max 0.126
_refine_diff_density_min -0.146
_refine_ls_extinction_method none
_refine_ls_goodness_of_fit_ref 1.020
_refine_ls_hydrogen_treatment constr
_refine_ls_matrix_type full
_refine_ls_number_parameters 237
_refine_ls_number_reflns 3467
_refine_ls_number_restraints 0
_refine_ls_restrained_S_all 1.020
_refine_ls_R_factor_all 0.0805
_refine_ls_R_factor_gt 0.0480
_refine_ls_shift/su_max 0.000
_refine_ls_shift/su_mean 0.000
_refine_ls_structure_factor_coef Fsqd
_refine_ls_weighting_details 'calc w=1/[\s^2^(Fo^2^)+(0.0565P)^2^+0.046P] where P=(Fo^2^+2Fc^2^)/3'
_refine_ls_weighting_scheme calc
_refine_ls_wR_factor_gt 0.1114
_refine_ls_wR_factor_ref 0.1277
_reflns_number_gt 2220
_reflns_number_total 3467
_reflns_threshold_expression I>2\s(I)
_cod_data_source_file is2336.cif
_cod_data_source_block I
_cod_depositor_comments
;
The following automatic conversions were performed:
'_symmetry_cell_setting' value 'Triclinic' changed to 'triclinic'
according to '/home/saulius/struct/CIF-dictionaries/cif_core.dic'
dictionary named 'cif_core.dic' version 2.4.1 from 2010-06-29.

Automatic conversion script
Id: cif_fix_enum 1527 2010-12-29 10:47:43Z saulius 

The following automatic conversions were performed:

'_symmetry_cell_setting' value 'Triclinic' changed to 'triclinic'
according to /home/saulius/struct/CIF-dictionaries/cif_core.dic
dictionary named 'cif_core.dic' version 2.4.1 from 2010-06-29.

Automatic conversion script
Id: cif_fix_values 1715 2011-07-08 13:25:40Z adriana 
;
_cod_original_cell_volume 948.7(4)
_cod_database_code 2219638
_cod_database_fobs_code 2219638

loop_
_symmetry_equiv_pos_as_xyz
'x, y, z'
'-x, -y, -z'

loop_
_atom_site_type_symbol
_atom_site_label
_atom_site_fract_x
_atom_site_fract_y
_atom_site_fract_z
_atom_site_U_iso_or_equiv
_atom_site_adp_type
_atom_site_calc_flag
_atom_site_refinement_flags
_atom_site_occupancy
C C1 0.1262(2) 0.4914(2) 0.3438(2) 0.0635(5) Uani d . 1
H H1A 0.1775 0.4751 0.4372 0.076 Uiso calc R 1
H H1B 0.1420 0.4344 0.2763 0.076 Uiso calc R 1
C C2 -0.0430(2) 0.4527(2) 0.3033(2) 0.0674(6) Uani d . 1
H H2A -0.0832 0.3591 0.3121 0.081 Uiso calc R 1
H H2B -0.0595 0.5138 0.3668 0.081 Uiso calc R 1
C C3 -0.1248(2) 0.4641(2) 0.1520(2) 0.0668(6) Uani d . 1
H H3A -0.1229 0.3917 0.0880 0.080 Uiso calc R 1
H H3B -0.2307 0.4505 0.1305 0.080 Uiso calc R 1
C C4 -0.0538(2) 0.60102(18) 0.12713(18) 0.0504(5) Uani d . 1
C C5 -0.1381(2) 0.6473(2) 0.0128(2) 0.0628(5) Uani d . 1
H H5 -0.2384 0.5927 -0.0470 0.075 Uiso calc R 1
C C6 -0.0767(3) 0.7713(2) -0.0136(2) 0.0746(6) Uani d . 1
H H6 -0.1352 0.8004 -0.0905 0.089 Uiso calc R 1
C C7 0.0713(3) 0.8527(2) 0.0731(2) 0.0760(6) Uani d . 1
H H7 0.1138 0.9368 0.0549 0.091 Uiso calc R 1
C C8 0.1561(2) 0.8091(2) 0.1869(2) 0.0643(5) Uani d . 1
H H8 0.2563 0.8648 0.2459 0.077 Uiso calc R 1
C C9 0.0960(2) 0.68399(18) 0.21587(18) 0.0492(4) Uani d . 1
C C10 0.19315(19) 0.64187(19) 0.34485(18) 0.0529(5) Uani d . 1
H H10 0.2032 0.6984 0.4305 0.063 Uiso calc R 1
C C11 0.4687(2) 0.72766(17) 0.46336(18) 0.0485(4) Uani d . 1
C C12 0.47002(19) 0.76700(19) 0.60484(18) 0.0495(4) Uani d . 1
C C13 0.4491(2) 0.8879(2) 0.6440(2) 0.0685(6) Uani d . 1
H H13 0.4349 0.9471 0.5823 0.082 Uiso calc R 1
C C14 0.4492(3) 0.9210(3) 0.7741(3) 0.0938(8) Uani d . 1
H H14 0.4349 1.0024 0.7999 0.113 Uiso calc R 1
C C15 0.4702(3) 0.8349(4) 0.8654(3) 0.0999(9) Uani d . 1
H H15 0.4707 0.8582 0.9534 0.120 Uiso calc R 1
C C16 0.4906(2) 0.7147(3) 0.8285(2) 0.0863(7) Uani d . 1
H H16 0.5039 0.6559 0.8907 0.104 Uiso calc R 1
C C17 0.4912(2) 0.6809(2) 0.6982(2) 0.0656(6) Uani d . 1
H H17 0.5061 0.5995 0.6733 0.079 Uiso calc R 1
C C18 0.61531(19) 0.75267(17) 0.45517(19) 0.0489(4) Uani d . 1
C C19 0.7536(2) 0.81930(18) 0.5754(2) 0.0547(5) Uani d . 1
H H19 0.7509 0.8483 0.6606 0.066 Uiso calc R 1
C C20 0.8942(2) 0.8440(2) 0.5731(2) 0.0609(5) Uani d . 1
C C21 1.0404(2) 0.9151(2) 0.7060(2) 0.0814(7) Uani d . 1
H H21A 1.0535 0.8547 0.7706 0.122 Uiso calc R 1
H H21B 1.0357 0.9978 0.7502 0.122 Uiso calc R 1
H H21C 1.1250 0.9379 0.6816 0.122 Uiso calc R 1
C C22 0.8940(3) 0.7998(2) 0.4443(3) 0.0730(6) Uani d . 1
H H22 0.9868 0.8141 0.4397 0.088 Uiso calc R 1
C C23 0.7608(3) 0.7353(2) 0.3232(3) 0.0747(6) Uani d . 1
H H23 0.7649 0.7068 0.2385 0.090 Uiso calc R 1
C C24 0.6212(2) 0.7125(2) 0.3262(2) 0.0592(5) Uani d . 1
N N1 0.34550(17) 0.67080(15) 0.34810(15) 0.0552(4) Uani d . 1
O O1 0.49367(17) 0.65077(17) 0.20388(15) 0.0813(5) Uani d . 1
H H1 0.4183 0.6450 0.2182 0.122 Uiso calc R 1

loop_
_atom_site_aniso_label
_atom_site_aniso_U_11
_atom_site_aniso_U_22
_atom_site_aniso_U_33
_atom_site_aniso_U_12
_atom_site_aniso_U_13
_atom_site_aniso_U_23
C1 0.0662(13) 0.0706(14) 0.0607(13) 0.0295(11) 0.0287(11) 0.0228(10)
C2 0.0667(14) 0.0671(13) 0.0752(14) 0.0204(10) 0.0374(11) 0.0244(11)
C3 0.0538(12) 0.0704(14) 0.0669(14) 0.0124(10) 0.0241(10) 0.0094(10)
C4 0.0490(11) 0.0586(12) 0.0431(10) 0.0193(9) 0.0203(9) 0.0052(8)
C5 0.0535(12) 0.0779(15) 0.0499(12) 0.0257(11) 0.0147(10) 0.0070(10)
C6 0.0799(16) 0.0851(17) 0.0579(13) 0.0412(14) 0.0188(12) 0.0217(12)
C7 0.0871(17) 0.0626(14) 0.0782(15) 0.0278(12) 0.0320(14) 0.0266(12)
C8 0.0586(12) 0.0538(13) 0.0659(13) 0.0134(10) 0.0171(10) 0.0102(10)
C9 0.0486(11) 0.0530(11) 0.0436(10) 0.0189(9) 0.0179(8) 0.0053(8)
C10 0.0490(11) 0.0632(13) 0.0457(10) 0.0216(9) 0.0189(9) 0.0081(9)
C11 0.0509(11) 0.0511(11) 0.0477(11) 0.0221(8) 0.0218(9) 0.0132(8)
C12 0.0383(10) 0.0594(12) 0.0466(10) 0.0142(8) 0.0166(8) 0.0084(9)
C13 0.0674(14) 0.0650(14) 0.0663(14) 0.0160(10) 0.0296(11) 0.0015(10)
C14 0.0892(18) 0.098(2) 0.0801(18) 0.0179(14) 0.0410(15) -0.0227(15)
C15 0.0812(18) 0.146(3) 0.0532(15) 0.0165(17) 0.0319(13) -0.0062(17)
C16 0.0619(15) 0.134(2) 0.0597(15) 0.0237(14) 0.0266(12) 0.0350(15)
C17 0.0585(13) 0.0866(15) 0.0605(13) 0.0296(11) 0.0294(10) 0.0264(11)
C18 0.0505(11) 0.0514(11) 0.0546(11) 0.0239(9) 0.0267(9) 0.0182(8)
C19 0.0558(12) 0.0598(12) 0.0603(12) 0.0262(9) 0.0307(10) 0.0227(9)
C20 0.0527(12) 0.0612(12) 0.0824(15) 0.0251(10) 0.0359(11) 0.0316(11)
C21 0.0521(13) 0.0895(17) 0.1002(18) 0.0228(12) 0.0291(13) 0.0329(13)
C22 0.0632(15) 0.0807(15) 0.1012(18) 0.0317(12) 0.0543(14) 0.0319(13)
C23 0.0822(16) 0.0838(16) 0.0843(16) 0.0341(13) 0.0577(14) 0.0206(13)
C24 0.0635(13) 0.0644(13) 0.0600(13) 0.0256(10) 0.0344(11) 0.0149(10)
N1 0.0512(9) 0.0688(10) 0.0468(9) 0.0252(8) 0.0197(8) 0.0108(7)
O1 0.0767(10) 0.1065(12) 0.0592(9) 0.0281(9) 0.0338(8) 0.0020(8)

loop_
_atom_type_symbol
_atom_type_description
_atom_type_scat_dispersion_real
_atom_type_scat_dispersion_imag
_atom_type_scat_source
C C 0.0033 0.0016 'International Tables Vol C Tables 4.2.6.8 and 6.1.1.4'
H H 0.0000 0.0000 'International Tables Vol C Tables 4.2.6.8 and 6.1.1.4'
N N 0.0061 0.0033 'International Tables Vol C Tables 4.2.6.8 and 6.1.1.4'
O O 0.0106 0.0060 'International Tables Vol C Tables 4.2.6.8 and 6.1.1.4'

loop_
_geom_angle_atom_site_label_1
_geom_angle_atom_site_label_2
_geom_angle_atom_site_label_3
_geom_angle
C10 C1 C2 110.10(15)
C10 C1 H1A 109.6
C2 C1 H1A 109.6
C10 C1 H1B 109.6
C2 C1 H1B 109.6
H1A C1 H1B 108.2
C3 C2 C1 109.48(17)
C3 C2 H2A 109.8
C1 C2 H2A 109.8
C3 C2 H2B 109.8
C1 C2 H2B 109.8
H2A C2 H2B 108.2
C4 C3 C2 112.22(16)
C4 C3 H3A 109.2
C2 C3 H3A 109.2
C4 C3 H3B 109.2
C2 C3 H3B 109.2
H3A C3 H3B 107.9
C5 C4 C9 118.63(18)
C5 C4 C3 119.88(18)
C9 C4 C3 121.49(16)
C6 C5 C4 121.44(19)
C6 C5 H5 119.3
C4 C5 H5 119.3
C5 C6 C7 120.02(19)
C5 C6 H6 120.0
C7 C6 H6 120.0
C6 C7 C8 119.4(2)
C6 C7 H7 120.3
C8 C7 H7 120.3
C7 C8 C9 121.49(19)
C7 C8 H8 119.3
C9 C8 H8 119.3
C8 C9 C4 118.98(17)
C8 C9 C10 119.51(16)
C4 C9 C10 121.50(17)
N1 C10 C1 110.00(14)
N1 C10 C9 107.72(15)
C1 C10 C9 112.97(15)
N1 C10 H10 108.7
C1 C10 H10 108.7
C9 C10 H10 108.7
N1 C11 C18 117.95(16)
N1 C11 C12 123.35(16)
C18 C11 C12 118.69(15)
C17 C12 C13 118.94(19)
C17 C12 C11 119.75(17)
C13 C12 C11 121.31(17)
C14 C13 C12 120.2(2)
C14 C13 H13 119.9
C12 C13 H13 119.9
C15 C14 C13 120.2(2)
C15 C14 H14 119.9
C13 C14 H14 119.9
C14 C15 C16 120.5(2)
C14 C15 H15 119.8
C16 C15 H15 119.8
C15 C16 C17 119.6(2)
C15 C16 H16 120.2
C17 C16 H16 120.2
C12 C17 C16 120.5(2)
C12 C17 H17 119.8
C16 C17 H17 119.8
C19 C18 C24 117.86(17)
C19 C18 C11 120.89(16)
C24 C18 C11 121.24(16)
C20 C19 C18 122.96(18)
C20 C19 H19 118.5
C18 C19 H19 118.5
C19 C20 C22 117.00(19)
C19 C20 C21 121.0(2)
C22 C20 C21 121.95(19)
C20 C21 H21A 109.5
C20 C21 H21B 109.5
H21A C21 H21B 109.5
C20 C21 H21C 109.5
H21A C21 H21C 109.5
H21B C21 H21C 109.5
C23 C22 C20 121.99(19)
C23 C22 H22 119.0
C20 C22 H22 119.0
C22 C23 C24 120.6(2)
C22 C23 H23 119.7
C24 C23 H23 119.7
O1 C24 C23 118.30(19)
O1 C24 C18 122.10(17)
C23 C24 C18 119.60(19)
C11 N1 C10 122.17(15)
C24 O1 H1 109.5

loop_
_geom_bond_atom_site_label_1
_geom_bond_atom_site_label_2
_geom_bond_distance
C1 C10 1.514(3)
C1 C2 1.515(3)
C1 H1A 0.9700
C1 H1B 0.9700
C2 C3 1.511(3)
C2 H2A 0.9700
C2 H2B 0.9700
C3 C4 1.498(3)
C3 H3A 0.9700
C3 H3B 0.9700
C4 C5 1.391(2)
C4 C9 1.392(2)
C5 C6 1.366(3)
C5 H5 0.9300
C6 C7 1.371(3)
C6 H6 0.9300
C7 C8 1.374(3)
C7 H7 0.9300
C8 C9 1.385(2)
C8 H8 0.9300
C9 C10 1.517(2)
C10 N1 1.472(2)
C10 H10 0.9800
C11 N1 1.286(2)
C11 C18 1.471(2)
C11 C12 1.496(2)
C12 C17 1.379(2)
C12 C13 1.382(3)
C13 C14 1.375(3)
C13 H13 0.9300
C14 C15 1.365(4)
C14 H14 0.9300
C15 C16 1.365(4)
C15 H15 0.9300
C16 C17 1.382(3)
C16 H16 0.9300
C17 H17 0.9300
C18 C19 1.399(2)
C18 C24 1.407(3)
C19 C20 1.383(3)
C19 H19 0.9300
C20 C22 1.385(3)
C20 C21 1.509(3)
C21 H21A 0.9600
C21 H21B 0.9600
C21 H21C 0.9600
C22 C23 1.375(3)
C22 H22 0.9300
C23 C24 1.380(3)
C23 H23 0.9300
C24 O1 1.351(2)
O1 H1 0.8200

loop_
_geom_hbond_atom_site_label_D
_geom_hbond_atom_site_label_H
_geom_hbond_atom_site_label_A
_geom_hbond_distance_DH
_geom_hbond_distance_HA
_geom_hbond_distance_DA
_geom_hbond_angle_DHA
O1 H1 N1 0.82 1.81 2.541(2) 147

loop_
_geom_torsion_atom_site_label_1
_geom_torsion_atom_site_label_2
_geom_torsion_atom_site_label_3
_geom_torsion_atom_site_label_4
_geom_torsion
C10 C1 C2 C3 65.2(2)
C1 C2 C3 C4 -51.8(2)
C2 C3 C4 C5 -159.33(17)
C2 C3 C4 C9 20.9(3)
C9 C4 C5 C6 0.2(3)
C3 C4 C5 C6 -179.57(18)
C4 C5 C6 C7 0.3(3)
C5 C6 C7 C8 -0.6(3)
C6 C7 C8 C9 0.4(3)
C7 C8 C9 C4 0.0(3)
C7 C8 C9 C10 -178.60(18)
C5 C4 C9 C8 -0.3(3)
C3 C4 C9 C8 179.40(17)
C5 C4 C9 C10 178.29(16)
C3 C4 C9 C10 -2.0(3)
C2 C1 C10 N1 -165.74(15)
C2 C1 C10 C9 -45.3(2)
C8 C9 C10 N1 -45.2(2)
C4 C9 C10 N1 136.15(17)
C8 C9 C10 C1 -166.94(16)
C4 C9 C10 C1 14.5(2)
N1 C11 C12 C17 98.4(2)
C18 C11 C12 C17 -80.5(2)
N1 C11 C12 C13 -81.1(2)
C18 C11 C12 C13 100.0(2)
C17 C12 C13 C14 -0.2(3)
C11 C12 C13 C14 179.30(18)
C12 C13 C14 C15 0.1(3)
C13 C14 C15 C16 -0.4(4)
C14 C15 C16 C17 0.6(4)
C13 C12 C17 C16 0.4(3)
C11 C12 C17 C16 -179.06(17)
C15 C16 C17 C12 -0.6(3)
N1 C11 C18 C19 177.33(16)
C12 C11 C18 C19 -3.8(2)
N1 C11 C18 C24 -1.7(2)
C12 C11 C18 C24 177.24(16)
C24 C18 C19 C20 -1.6(3)
C11 C18 C19 C20 179.42(15)
C18 C19 C20 C22 0.2(3)
C18 C19 C20 C21 -179.38(17)
C19 C20 C22 C23 0.6(3)
C21 C20 C22 C23 -179.87(19)
C20 C22 C23 C24 0.1(3)
C22 C23 C24 O1 178.91(19)
C22 C23 C24 C18 -1.5(3)
C19 C18 C24 O1 -178.26(16)
C11 C18 C24 O1 0.8(3)
C19 C18 C24 C23 2.2(3)
C11 C18 C24 C23 -178.77(16)
C18 C11 N1 C10 -179.77(14)
C12 C11 N1 C10 1.4(3)
C1 C10 N1 C11 -100.19(19)
C9 C10 N1 C11 136.28(16)
